data_4101541
loop_
_publ_author_name
'Dinca, Mircea'
'Yu, Anta F'
'Long, Jeffrey R'

_publ_section_title
;
 Microporous metal-organic frameworks incorporating
 1,4-benzeneditetrazolate: syntheses, structures, and hydrogen storage
 properties.
;
_journal_issue 27
_journal_name_full 'Journal of the American Chemical Society'
_journal_page_first 8904
_journal_page_last 8913
_journal_paper_doi 10.1021/ja061716i
_journal_volume 128
_journal_year 2006
_chemical_formula_moiety 'C20.4 H6 Cl3 Mn3 N14.4 O13.32'
_chemical_formula_sum 'C20.4 H6 Cl3 Mn3 N14.4 O13.32'
_chemical_formula_weight 936.76
_chemical_name_systematic
; 
 ? 
;
_space_group_IT_number 148
_symmetry_cell_setting trigonal
_symmetry_space_group_name_Hall '-R 3'
_symmetry_space_group_name_H-M 'R -3 :H'
_atom_sites_solution_hydrogens geom
_atom_sites_solution_primary direct
_atom_sites_solution_secondary difmap
_audit_creation_method SHELXL-97
_cell_angle_alpha 90.00
_cell_angle_beta 90.00
_cell_angle_gamma 120.00
_cell_formula_units_Z 6
_cell_length_a 33.018(7)
_cell_length_b 33.018(7)
_cell_length_c 8.603(1)
_cell_measurement_reflns_used 1928
_cell_measurement_temperature 176(2)
_cell_measurement_theta_max 41.415
_cell_measurement_theta_min 4.932
_cell_volume 8123(3)
_computing_cell_refinement 'Bruker SAINT v7.07b'
_computing_data_collection 'Bruker SMART v5.054d'
_computing_data_reduction 'Bruker SAINT v7.07b'
_computing_structure_refinement 'SHELXL-97 (Sheldrick, 1997)'
_computing_structure_solution 'SHELXS-97 (Sheldrick, 1990)'
_diffrn_ambient_temperature 176(2)
_diffrn_measured_fraction_theta_full 0.994
_diffrn_measured_fraction_theta_max 0.994
_diffrn_measurement_device_type 'Bruker SMART CCD'
_diffrn_measurement_method \w/2\q-scans
_diffrn_radiation_monochromator graphite
_diffrn_radiation_source 'fine-focus sealed tube'
_diffrn_radiation_type MoK\a
_diffrn_radiation_wavelength 0.71073
_diffrn_reflns_av_R_equivalents 0.0998
_diffrn_reflns_av_sigmaI/netI 0.2727
_diffrn_reflns_limit_h_max 41
_diffrn_reflns_limit_h_min -35
_diffrn_reflns_limit_k_max 41
_diffrn_reflns_limit_k_min -37
_diffrn_reflns_limit_l_max 10
_diffrn_reflns_limit_l_min -10
_diffrn_reflns_number 15399
_diffrn_reflns_theta_full 26.41
_diffrn_reflns_theta_max 26.41
_diffrn_reflns_theta_min 1.23
_diffrn_standards_decay_% 0
_diffrn_standards_interval_count 0
_diffrn_standards_interval_time 0
_diffrn_standards_number 0
_exptl_absorpt_coefficient_mu 0.890
_exptl_absorpt_correction_T_max 1.0
_exptl_absorpt_correction_T_min 0.707053
_exptl_absorpt_correction_type empirical
_exptl_absorpt_process_details 'Blessing, 1995'
_exptl_crystal_colour colorless
_exptl_crystal_density_diffrn 1.149
_exptl_crystal_density_method 'not measured'
_exptl_crystal_description needle
_exptl_crystal_F_000 2770
_exptl_crystal_size_max 0.27
_exptl_crystal_size_mid 0.07
_exptl_crystal_size_min 0.07
_refine_diff_density_max 0.583
_refine_diff_density_min -0.632
_refine_diff_density_rms 0.137
_refine_ls_extinction_method none
_refine_ls_goodness_of_fit_ref 0.745
_refine_ls_hydrogen_treatment constr
_refine_ls_matrix_type full
_refine_ls_number_parameters 162
_refine_ls_number_reflns 3692
_refine_ls_number_restraints 0
_refine_ls_restrained_S_all 0.745
_refine_ls_R_factor_all 0.1107
_refine_ls_R_factor_gt 0.0582
_refine_ls_shift/su_max 0.013
_refine_ls_shift/su_mean 0.001
_refine_ls_structure_factor_coef Fsqd
_refine_ls_weighting_details 'calc w=1/[\s^2^(Fo^2^)+(0.0727P)^2^+0.0000P] where P=(Fo^2^+2Fc^2^)/3'
_refine_ls_weighting_scheme calc
_refine_ls_wR_factor_gt 0.1467
_refine_ls_wR_factor_ref 0.1540
_reflns_number_gt 1578
_reflns_number_total 3692
_reflns_threshold_expression >2sigma(I)
_cod_data_source_file ja061716isi20060312_073512.cif
_cod_data_source_block md40twin
_cod_original_sg_symbol_H-M 'R -3'
_cod_database_code 4101541

loop_
_symmetry_equiv_pos_as_xyz
'x, y, z'
'-y, x-y, z'
'-x+y, -x, z'
'x+2/3, y+1/3, z+1/3'
'-y+2/3, x-y+1/3, z+1/3'
'-x+y+2/3, -x+1/3, z+1/3'
'x+1/3, y+2/3, z+2/3'
'-y+1/3, x-y+2/3, z+2/3'
'-x+y+1/3, -x+2/3, z+2/3'
'-x, -y, -z'
'y, -x+y, -z'
'x-y, x, -z'
'-x+2/3, -y+1/3, -z+1/3'
'y+2/3, -x+y+1/3, -z+1/3'
'x-y+2/3, x+1/3, -z+1/3'
'-x+1/3, -y+2/3, -z+2/3'
'y+1/3, -x+y+2/3, -z+2/3'
'x-y+1/3, x+2/3, -z+2/3'

loop_
_atom_site_label
_atom_site_type_symbol
_atom_site_fract_x
_atom_site_fract_y
_atom_site_fract_z
_atom_site_U_iso_or_equiv
_atom_site_adp_type
_atom_site_occupancy
_atom_site_symmetry_multiplicity
_atom_site_calc_flag
_atom_site_refinement_flags
Mn1 Mn 0.37921(4) 0.03799(4) 0.12012(13) 0.0282(3) Uani 1 1 d .
Cl1 Cl 0.39876(7) -0.01138(7) 0.2902(2) 0.0372(5) Uani 1 1 d .
O1 O 0.4458(2) 0.1012(2) 0.1191(7) 0.0508(17) Uani 1 1 d .
O2 O 0.5137(9) 0.0714(11) -0.436(3) 0.166(9) Uiso 0.50 1 d P
O3 O 0.4597(8) 0.0888(9) -0.418(3) 0.162(8) Uiso 0.50 1 d P
O4 O 0.5109(8) 0.0326(9) -0.471(3) 0.176(10) Uiso 0.50 1 d P
O5 O 0.5007(11) 0.1012(10) -0.461(3) 0.151(10) Uiso 0.40 1 d P
O6 O 0.4645(10) 0.1304(12) -0.364(4) 0.171(11) Uiso 0.40 1 d P
O7 O 0.4542(10) 0.2371(10) -0.065(3) 0.204(11) Uiso 0.50 1 d P
O8 O 0.6619(13) 0.2717(13) 0.171(4) 0.154(13) Uiso 0.30 1 d P
O9 O 0.498(2) 0.173(2) -0.493(8) 0.22(2) Uiso 0.25 1 d P
O10 O 0.6667 0.3333 0.3333 0.085(12) Uiso 0.50 6 d SP
N1 N 0.3926(2) 0.0090(2) -0.1034(7) 0.0306(16) Uani 1 1 d .
N2 N 0.3592(2) -0.0033(2) -0.2139(7) 0.0285(15) Uani 1 1 d .
N3 N 0.3673(2) -0.0262(2) -0.3212(6) 0.0287(15) Uani 1 1 d .
N4 N 0.4035(2) -0.0309(2) -0.2881(7) 0.0339(16) Uani 1 1 d .
N5 N 0.4950(7) 0.1754(7) 0.156(2) 0.119(7) Uiso 0.60 1 d P
N5A N 0.4947(12) 0.1710(11) -0.017(4) 0.037(9) Uiso 0.20 1 d P
C1 C 0.4188(2) -0.0089(3) -0.1522(8) 0.0222(17) Uani 1 1 d .
C2 C 0.4587(3) -0.0048(3) -0.0743(8) 0.030(2) Uani 1 1 d .
C3 C 0.4892(3) 0.0356(3) 0.0201(8) 0.039(2) Uani 1 1 d .
H3 H 0.4821 0.0592 0.0344 0.047 Uiso 1 1 calc R
C4 C 0.4716(3) -0.0390(3) -0.0885(8) 0.038(2) Uani 1 1 d .
H4 H 0.4526 -0.0655 -0.1472 0.045 Uiso 1 1 calc R
C5 C 0.4515(6) 0.1382(6) 0.165(2) 0.079(5) Uiso 0.70 1 d P
C5A C 0.4571(13) 0.1418(14) 0.011(5) 0.078(12) Uiso 0.30 1 d P
C6 C 0.5356(6) 0.1708(6) 0.101(2) 0.158(6) Uiso 1 1 d .
C8 C 0.4999(15) 0.2244(15) 0.204(5) 0.167(17) Uiso 0.40 1 d P
C8A C 0.498(2) 0.194(2) -0.244(8) 0.28(3) Uiso 0.40 1 d P

loop_
_atom_site_aniso_label
_atom_site_aniso_U_11
_atom_site_aniso_U_22
_atom_site_aniso_U_33
_atom_site_aniso_U_23
_atom_site_aniso_U_13
_atom_site_aniso_U_12
Mn1 0.0384(8) 0.0361(8) 0.0096(5) -0.0022(6) 0.0021(6) 0.0181(7)
Cl1 0.0428(13) 0.0566(15) 0.0183(10) 0.0031(10) 0.0027(9) 0.0293(12)
O1 0.054(4) 0.061(4) 0.041(4) 0.002(3) 0.011(3) 0.032(3)
N1 0.024(4) 0.034(4) 0.024(4) 0.002(3) -0.006(3) 0.007(3)
N2 0.035(4) 0.040(4) 0.007(3) -0.003(3) -0.003(3) 0.016(3)
N3 0.035(4) 0.053(4) 0.010(3) -0.005(3) -0.007(3) 0.031(4)
N4 0.043(4) 0.058(5) 0.013(3) -0.007(3) -0.009(3) 0.035(4)
C1 0.018(4) 0.035(5) 0.013(4) 0.000(3) 0.002(3) 0.014(4)
C2 0.040(5) 0.041(5) 0.018(4) 0.002(4) 0.010(4) 0.027(5)
C3 0.049(6) 0.050(6) 0.025(5) -0.003(4) 0.006(4) 0.030(5)
C4 0.031(5) 0.054(6) 0.014(4) -0.009(4) -0.011(4) 0.010(5)

loop_
_atom_type_symbol
_atom_type_description
_atom_type_scat_dispersion_real
_atom_type_scat_dispersion_imag
_atom_type_scat_source
C C 0.0033 0.0016 'International Tables Vol C Tables 4.2.6.8 and 6.1.1.4'
H H 0.0000 0.0000 'International Tables Vol C Tables 4.2.6.8 and 6.1.1.4'
N N 0.0061 0.0033 'International Tables Vol C Tables 4.2.6.8 and 6.1.1.4'
O O 0.0106 0.0060 'International Tables Vol C Tables 4.2.6.8 and 6.1.1.4'
Mn Mn 0.3368 0.7283 'International Tables Vol C Tables 4.2.6.8 and 6.1.1.4'
Cl Cl 0.1484 0.1585 'International Tables Vol C Tables 4.2.6.8 and 6.1.1.4'

loop_
_geom_angle_atom_site_label_1
_geom_angle_atom_site_label_2
_geom_angle_atom_site_label_3
_geom_angle
_geom_angle_site_symmetry_1
_geom_angle_site_symmetry_3
O1 Mn1 N3 90.5(2) . 8_545
O1 Mn1 N1 94.9(2) . .
N3 Mn1 N1 174.5(2) 8_545 .
O1 Mn1 N2 174.6(2) . 6
N3 Mn1 N2 87.0(2) 8_545 6
N1 Mn1 N2 87.7(2) . 6
O1 Mn1 Cl1 99.44(17) . .
N3 Mn1 Cl1 85.42(16) 8_545 .
N1 Mn1 Cl1 92.95(17) . .
N2 Mn1 Cl1 85.14(17) 6 .
O1 Mn1 Cl1 90.36(17) . 8_544
N3 Mn1 Cl1 92.09(16) 8_545 8_544
N1 Mn1 Cl1 88.62(17) . 8_544
N2 Mn1 Cl1 84.95(17) 6 8_544
Cl1 Mn1 Cl1 169.90(8) . 8_544
Mn1 Cl1 Mn1 96.76(8) . 6
C5 O1 C5A 57.3(15) . .
C5 O1 Mn1 123.5(9) . .
C5A O1 Mn1 122.9(14) . .
O5 O2 O4 149(3) . .
O5 O3 O6 102(3) . .
O3 O5 O2 115(3) . .
O3 O6 O9 108(3) . .
C1 N1 N2 104.9(6) . .
C1 N1 Mn1 138.9(5) . .
N2 N1 Mn1 114.5(5) . .
N3 N2 N1 107.3(6) . .
N3 N2 Mn1 124.2(4) . 8_544
N1 N2 Mn1 128.4(5) . 8_544
N2 N3 N4 112.3(6) . .
N2 N3 Mn1 119.8(4) . 6_554
N4 N3 Mn1 127.6(5) . 6_554
N3 N4 C1 104.1(6) . .
C5 N5 N5A 90.8(19) . .
C5 N5 C6 121.6(17) . .
N5A N5 C6 68.9(16) . .
C5 N5 C8 115(2) . .
N5A N5 C8 111(2) . .
C6 N5 C8 123(2) . .
C5 N5 C5A 49.7(16) . .
N5A N5 C5A 41.2(16) . .
C6 N5 C5A 96.0(18) . .
C8 N5 C5A 121(2) . .
C5A N5A N5 80(3) . .
C5A N5A C6 114(3) . .
N5 N5A C6 55.8(14) . .
N1 C1 N4 111.4(6) . .
N1 C1 C2 125.7(7) . .
N4 C1 C2 122.9(7) . .
C4 C2 C1 121.7(7) . .
C4 C2 C3 116.1(7) . .
C1 C2 C3 122.2(7) . .
C4 C3 C2 120.5(8) 10_655 .
C3 C4 C2 123.4(7) 10_655 .
O1 C5 C5A 73.3(19) . .
O1 C5 N5 117.6(17) . .
C5A C5 N5 80(2) . .
N5A C5A C5 109(3) . .
N5A C5A O1 124(3) . .
C5 C5A O1 49.4(16) . .
N5A C5A N5 59(2) . .
C5 C5A N5 50.3(15) . .
O1 C5A N5 84(2) . .
N5 C6 N5A 55.3(14) . .

loop_
_geom_bond_atom_site_label_1
_geom_bond_atom_site_label_2
_geom_bond_distance
_geom_bond_site_symmetry_2
Mn1 O1 2.144(6) .
Mn1 N3 2.279(6) 8_545
Mn1 N1 2.289(7) .
Mn1 N2 2.317(6) 6
Mn1 Cl1 2.503(2) .
Mn1 Cl1 2.525(2) 8_544
Cl1 Mn1 2.525(2) 6
O1 C5 1.204(17) .
O1 C5A 1.52(4) .
O2 O5 1.27(3) .
O2 O4 1.27(3) .
O3 O5 1.26(3) .
O3 O6 1.38(3) .
O6 O9 1.70(6) .
N1 C1 1.333(9) .
N1 N2 1.355(8) .
N2 N3 1.303(8) .
N2 Mn1 2.316(6) 8_544
N3 N4 1.311(7) .
N3 Mn1 2.280(6) 6_554
N4 C1 1.335(9) .
N5 C5 1.35(2) .
N5 N5A 1.49(4) .
N5 C6 1.50(2) .
N5 C8 1.60(4) .
N5 C5A 1.72(4) .
N5A C5A 1.15(4) .
N5A C6 1.69(3) .
C1 C2 1.425(10) .
C2 C4 1.397(10) .
C2 C3 1.453(10) .
C3 C4 1.374(11) 10_655
C4 C3 1.374(11) 10_655
C5 C5A 1.34(4) .
